data_7717032
loop_
_publ_author_name
'Yadav, Jitendra Kumar'
'Singh, Baghendra'
'Mishra, Anjali'
'Pal, Sarvesh Kumar'
'Singh, Nanhai'
'Lama, Prem'
'Indra, Arindam'
'Kumar, Kamlesh'

_publ_section_title
;
 Axial ligand-induced high electrocatalytic hydrogen evolution activity of
 molecular cobaloximes in homo- and heterogeneous medium.
;
_journal_issue 40
_journal_name_full 'Dalton transactions (Cambridge, England : 2003)'
_journal_page_first 16747
_journal_page_last 16758
_journal_paper_doi 10.1039/d4dt00650j
_journal_volume 53
_journal_year 2024
_chemical_formula_moiety 'C46 H33 Br Cl Co N6 O6'
_chemical_formula_sum 'C46 H33 Br Cl Co N6 O6'
_chemical_formula_weight 940.07
_space_group_crystal_system triclinic
_space_group_IT_number 2
_space_group_name_Hall '-P 1'
_space_group_name_H-M_alt 'P -1'
_atom_sites_solution_hydrogens mixed
_atom_sites_solution_primary direct
_atom_sites_solution_secondary difmap
_audit_creation_date 2023-04-08
_audit_creation_method
;
Olex2 1.2
(compiled 2013.12.10 svn.r2850 for OlexSys, GUI svn.r4736)
;
_audit_update_record
;
2023-05-16 deposited with the CCDC.	2024-09-12 downloaded from the CCDC.
;
_cell_angle_alpha 71.891(3)
_cell_angle_beta 84.233(3)
_cell_angle_gamma 65.507(3)
_cell_formula_units_Z 2
_cell_length_a 12.6333(12)
_cell_length_b 13.9675(15)
_cell_length_c 14.1353(15)
_cell_measurement_reflns_used 9896
_cell_measurement_temperature 100(2)
_cell_measurement_theta_max 26.92
_cell_measurement_theta_min 2.37
_cell_volume 2156.2(4)
_computing_cell_refinement 'Bruker SAINT'
_computing_data_collection 'Bruker APEX3'
_computing_data_reduction 'Bruker SAINT'
_computing_molecular_graphics 'Olex2 (Dolomanov et al., 2009)'
_computing_publication_material 'Olex2 (Dolomanov et al., 2009)'
_computing_structure_refinement 'ShelXL (Sheldrick, 2008)'
_computing_structure_solution 'ShelXS-2013 (Sheldrick, 2008)'
_diffrn_ambient_temperature 100(2)
_diffrn_measured_fraction_theta_full 0.999
_diffrn_measured_fraction_theta_max 0.997
_diffrn_measurement_device_type 'Bruker APEX-III detector'
_diffrn_measurement_method '\f and \w scans'
_diffrn_radiation_type MoK\a
_diffrn_radiation_wavelength 0.71073
_diffrn_reflns_av_R_equivalents 0.0576
_diffrn_reflns_av_unetI/netI 0.0493
_diffrn_reflns_Laue_measured_fraction_full 0.999
_diffrn_reflns_Laue_measured_fraction_max 0.997
_diffrn_reflns_limit_h_max 16
_diffrn_reflns_limit_h_min -16
_diffrn_reflns_limit_k_max 18
_diffrn_reflns_limit_k_min -18
_diffrn_reflns_limit_l_max 18
_diffrn_reflns_limit_l_min -18
_diffrn_reflns_number 44226
_diffrn_reflns_point_group_measured_fraction_full 0.999
_diffrn_reflns_point_group_measured_fraction_max 0.997
_diffrn_reflns_theta_full 25.000
_diffrn_reflns_theta_max 27.389
_diffrn_reflns_theta_min 2.893
_exptl_absorpt_coefficient_mu 1.442
_exptl_absorpt_correction_type multi-scan
_exptl_absorpt_process_details SADABS
_exptl_crystal_colour pink
_exptl_crystal_density_diffrn 1.448
_exptl_crystal_description block
_exptl_crystal_F_000 956
_exptl_crystal_size_max 0.19
_exptl_crystal_size_mid 0.14
_exptl_crystal_size_min 0.09
_exptl_transmission_factor_max 0.7455
_exptl_transmission_factor_min 0.6744
_refine_diff_density_max 0.694
_refine_diff_density_min -0.642
_refine_diff_density_rms 0.071
_refine_ls_extinction_method none
_refine_ls_goodness_of_fit_ref 1.107
_refine_ls_hydrogen_treatment mixed
_refine_ls_matrix_type full
_refine_ls_number_parameters 670
_refine_ls_number_reflns 9765
_refine_ls_number_restraints 2
_refine_ls_restrained_S_all 1.107
_refine_ls_R_factor_all 0.0705
_refine_ls_R_factor_gt 0.0511
_refine_ls_shift/su_max 0.001
_refine_ls_shift/su_mean 0.000
_refine_ls_structure_factor_coef Fsqd
_refine_ls_weighting_details 'w=1/[\s^2^(Fo^2^)+(0.0243P)^2^+3.5846P] where P=(Fo^2^+2Fc^2^)/3'
_refine_ls_weighting_scheme calc
_refine_ls_wR_factor_gt 0.1056
_refine_ls_wR_factor_ref 0.1140
_reflns_Friedel_coverage 0.000
_reflns_number_gt 7660
_reflns_number_total 9765
_reflns_threshold_expression 'I > 2\s(I)'
_cod_data_source_file d4dt00650j2.cif
_cod_data_source_block JK245_sq
_cod_depositor_comments 'Adding full bibliography for 7717032--7717034.cif.'
_cod_database_code 7717032
_shelx_space_group_comment
;
The symmetry employed for this shelxl refinement is uniquely defined
by the following loop, which should always be used as a source of
symmetry information in preference to the above space-group names.
They are only intended as comments.
;
_shelx_estimated_absorpt_t_max 0.881
_shelx_estimated_absorpt_t_min 0.771
_olex2_refinement_description
;
1. Others
 Fixed Uiso: H3A(0.06) H4(0.09) H5(0.076) H6(0.057) H7(0.042) H10(0.034)
 H11(0.04) H12(0.04) H13(0.038) H14(0.035) H17(0.037) H18(0.044) H19(0.052)
 H20(0.061) H21(0.045) H24(0.034) H25(0.041) H26(0.047) H27(0.042) H28(0.036)
 H29(0.032) H30(0.037) H32(0.04) H33(0.032) H34A(0.068) H34B(0.068) H37A(0.034)
 H38A(0.041) H43A(0.038) H44A(0.045) H45A(0.048) H37B(0.038) H38B(0.038)
 H39B(0.022) H43B(0.034) H44B(0.018)
 Fixed X: H3A(0.491833) H4(0.403996) H5(0.29006) H6(0.27692) H7(0.368926)
 H10(0.464972) H11(0.330379) H12(0.153151) H13(0.109729) H14(0.245325)
 H17(0.661154) H18(0.731125) H19(0.910365) H20(1.024892) H21(0.959619)
 H24(0.817564) H25(0.950208) H26(1.094457) H27(1.104407) H28(0.969625)
 H29(0.446675) H30(0.300546) H32(0.394219) H33(0.53457) H34A(0.171801)
 H34B(0.269257) H37A(-0.053383) H38A(-0.13357) H43A(0.298152) H44A(0.218766)
 H45A(0.077015) H37B(-0.058734) H38B(-0.173041) H39B(-0.124357) H43B(0.224636)
 H44B(0.10964) H3O(0.58239) H1O(0.68259)
 Fixed Y: H3A(0.078606) H4(0.050017) H5(0.198766) H6(0.375467) H7(0.404107)
 H10(0.103362) H11(0.029568) H12(0.09001) H13(0.227177) H14(0.300162)
 H17(0.575494) H18(0.624785) H19(0.507811) H20(0.348241) H21(0.302733)
 H24(0.594061) H25(0.666526) H26(0.573884) H27(0.41011) H28(0.33877)
 H29(0.486895) H30(0.661879) H32(0.69275) H33(0.514623) H34A(0.813618)
 H34B(0.861461) H37A(0.820271) H38A(0.914774) H43A(1.064946) H44A(1.163184)
 H45A(1.122893) H37B(0.772801) H38B(0.834906) H39B(0.940522) H43B(1.068366)
 H44B(1.150947) H3O(0.31751) H1O(0.328691)
 Fixed Z: H3A(0.701771) H4(0.58052) H5(0.45207) H6(0.433695) H7(0.550671)
 H10(0.990665) H11(1.06157) H12(0.977852) H13(0.825552) H14(0.752287)
 H17(0.941908) H18(1.057842) H19(1.138707) H20(1.097059) H21(0.975089)
 H24(0.774278) H25(0.694238) H26(0.598286) H27(0.581681) H28(0.657632)
 H29(0.888431) H30(0.8436) H32(0.557754) H33(0.60868) H34A(0.71422)
 H34B(0.681459) H37A(0.443843) H38A(0.285096) H43A(0.366211) H44A(0.199508)
 H45A(0.150433) H37B(0.523733) H38B(0.379469) H39B(0.228562) H43B(0.310518)
 H44B(0.146955) H3O(0.98388) H1O(0.618501)
;
_shelx_shelxl_version_number 2018/3

loop_
_space_group_symop_operation_xyz
'x, y, z'
'-x, -y, -z'

loop_
_atom_site_label
_atom_site_type_symbol
_atom_site_fract_x
_atom_site_fract_y
_atom_site_fract_z
_atom_site_U_iso_or_equiv
_atom_site_adp_type
_atom_site_occupancy
_atom_site_site_symmetry_order
_atom_site_calc_flag
_atom_site_refinement_flags_posn
_atom_site_refinement_flags_adp
_atom_site_refinement_flags_occupancy
_atom_site_disorder_assembly
_atom_site_disorder_group
Co1 Co 0.62543(4) 0.33270(3) 0.79461(3) 0.01992(10) Uani 1 1 d . . . . .
Cl1 Cl 0.76242(7) 0.16197(6) 0.84523(6) 0.03026(18) Uani 1 1 d . . . . .
O1 O 0.61930(19) 0.31324(19) 0.60142(15) 0.0273(5) Uani 1 1 d . . . . .
O2 O 0.49943(19) 0.27391(18) 0.96325(15) 0.0254(5) Uani 1 1 d . . . . .
O3 O 0.63729(18) 0.34786(18) 0.98927(14) 0.0247(5) Uani 1 1 d . . . . .
O4 O 0.75885(19) 0.38410(18) 0.62701(15) 0.0259(5) Uani 1 1 d . . . . .
N1 N 0.5742(2) 0.2993(2) 0.69264(18) 0.0237(5) Uani 1 1 d . . . . .
N2 N 0.5156(2) 0.2803(2) 0.86716(18) 0.0222(5) Uani 1 1 d . . . . .
N3 N 0.6775(2) 0.3660(2) 0.89628(17) 0.0209(5) Uani 1 1 d . . . . .
N4 N 0.7377(2) 0.3816(2) 0.72289(17) 0.0217(5) Uani 1 1 d . . . . .
N5 N 0.5041(2) 0.4838(2) 0.75295(17) 0.0206(5) Uani 1 1 d . . . . .
N6 N 0.1924(2) 0.8566(2) 0.5665(2) 0.0279(6) Uani 1 1 d . . . . .
C1 C 0.4913(3) 0.2654(2) 0.7138(2) 0.0236(6) Uani 1 1 d . . . . .
C2 C 0.4372(3) 0.2440(3) 0.6384(2) 0.0267(7) Uani 1 1 d . . . . .
C3 C 0.4483(4) 0.1390(3) 0.6474(3) 0.0498(11) Uani 1 1 d . . . . .
H3A H 0.491833 0.078606 0.701771 0.060 Uiso 1 1 calc R U . . .
C4 C 0.3950(5) 0.1223(4) 0.5759(4) 0.0748(16) Uani 1 1 d . . . . .
H4 H 0.403996 0.050017 0.580520 0.090 Uiso 1 1 calc R U . . .
C5 C 0.3294(4) 0.2102(5) 0.4987(3) 0.0637(13) Uani 1 1 d . . . . .
H5 H 0.290060 0.198766 0.452070 0.076 Uiso 1 1 calc R U . . .
C6 C 0.3203(4) 0.3153(4) 0.4884(3) 0.0479(10) Uani 1 1 d . . . . .
H6 H 0.276920 0.375467 0.433695 0.057 Uiso 1 1 calc R U . . .
C7 C 0.3744(3) 0.3323(3) 0.5578(2) 0.0347(8) Uani 1 1 d . . . . .
H7 H 0.368926 0.404107 0.550671 0.042 Uiso 1 1 calc R U . . .
C8 C 0.4575(3) 0.2515(2) 0.8183(2) 0.0215(6) Uani 1 1 d . . . . .
C9 C 0.3696(3) 0.2076(2) 0.8632(2) 0.0238(6) Uani 1 1 d . . . . .
C10 C 0.3933(3) 0.1279(3) 0.9562(2) 0.0285(7) Uani 1 1 d . . . . .
H10 H 0.464972 0.103362 0.990665 0.034 Uiso 1 1 calc R U . . .
C11 C 0.3132(3) 0.0844(3) 0.9986(3) 0.0335(8) Uani 1 1 d . . . . .
H11 H 0.330379 0.029568 1.061570 0.040 Uiso 1 1 calc R U . . .
C12 C 0.2078(3) 0.1206(3) 0.9493(3) 0.0334(8) Uani 1 1 d . . . . .
H12 H 0.153151 0.090010 0.977852 0.040 Uiso 1 1 calc R U . . .
C13 C 0.1826(3) 0.2012(3) 0.8586(3) 0.0314(7) Uani 1 1 d . . . . .
H13 H 0.109729 0.227177 0.825552 0.038 Uiso 1 1 calc R U . . .
C14 C 0.2632(3) 0.2449(3) 0.8150(2) 0.0288(7) Uani 1 1 d . . . . .
H14 H 0.245325 0.300162 0.752287 0.035 Uiso 1 1 calc R U . . .
C15 C 0.7560(2) 0.4056(2) 0.8734(2) 0.0205(6) Uani 1 1 d . . . . .
C16 C 0.8034(3) 0.4348(3) 0.9471(2) 0.0238(6) Uani 1 1 d . . . . .
C17 C 0.7361(3) 0.5295(3) 0.9726(2) 0.0305(7) Uani 1 1 d . . . . .
H17 H 0.661154 0.575494 0.941908 0.037 Uiso 1 1 calc R U . . .
C18 C 0.7767(3) 0.5581(3) 1.0424(3) 0.0367(8) Uani 1 1 d . . . . .
H18 H 0.731125 0.624785 1.057842 0.044 Uiso 1 1 calc R U . . .
C19 C 0.8833(3) 0.4897(3) 1.0891(3) 0.0435(9) Uani 1 1 d . . . . .
H19 H 0.910365 0.507811 1.138707 0.052 Uiso 1 1 calc R U . . .
C20 C 0.9510(4) 0.3950(3) 1.0646(3) 0.0510(11) Uani 1 1 d . . . . .
H20 H 1.024892 0.348241 1.097059 0.061 Uiso 1 1 calc R U . . .
C21 C 0.9120(3) 0.3675(3) 0.9928(3) 0.0377(8) Uani 1 1 d . . . . .
H21 H 0.959619 0.302733 0.975089 0.045 Uiso 1 1 calc R U . . .
C22 C 0.7930(3) 0.4153(2) 0.7696(2) 0.0211(6) Uani 1 1 d . . . . .
C23 C 0.8799(3) 0.4590(3) 0.7238(2) 0.0241(6) Uani 1 1 d . . . . .
C24 C 0.8752(3) 0.5568(3) 0.7345(2) 0.0287(7) Uani 1 1 d . . . . .
H24 H 0.817564 0.594061 0.774278 0.034 Uiso 1 1 calc R U . . .
C25 C 0.9543(3) 0.5995(3) 0.6875(2) 0.0341(8) Uani 1 1 d . . . . .
H25 H 0.950208 0.666526 0.694238 0.041 Uiso 1 1 calc R U . . .
C26 C 1.0399(3) 0.5446(3) 0.6303(3) 0.0388(9) Uani 1 1 d . . . . .
H26 H 1.094457 0.573884 0.598286 0.047 Uiso 1 1 calc R U . . .
C27 C 1.0454(3) 0.4479(3) 0.6203(2) 0.0347(8) Uani 1 1 d . . . . .
H27 H 1.104407 0.410110 0.581681 0.042 Uiso 1 1 calc R U . . .
C28 C 0.9658(3) 0.4051(3) 0.6659(2) 0.0297(7) Uani 1 1 d . . . . .
H28 H 0.969625 0.338770 0.657632 0.036 Uiso 1 1 calc R U . . .
C29 C 0.4350(3) 0.5290(3) 0.8202(2) 0.0269(7) Uani 1 1 d . . . . .
H29 H 0.446675 0.486895 0.888431 0.032 Uiso 1 1 calc R U . . .
C30 C 0.3482(3) 0.6333(3) 0.7940(2) 0.0305(7) Uani 1 1 d . . . . .
H30 H 0.300546 0.661879 0.843600 0.037 Uiso 1 1 calc R U . . .
C31 C 0.3306(3) 0.6966(3) 0.6954(2) 0.0317(8) Uani 1 1 d . . . . .
C32 C 0.4027(3) 0.6512(3) 0.6261(2) 0.0331(8) Uani 1 1 d . . . . .
H32 H 0.394219 0.692750 0.557754 0.040 Uiso 1 1 calc R U . . .
C33 C 0.4868(3) 0.5454(3) 0.6571(2) 0.0264(7) Uani 1 1 d . . . . .
H33 H 0.534570 0.514623 0.608680 0.032 Uiso 1 1 calc R U . . .
C34 C 0.2373(4) 0.8124(3) 0.6692(3) 0.0563(13) Uani 1 1 d . . . . .
H34A H 0.171801 0.813618 0.714220 0.068 Uiso 1 1 calc R U . . .
H34B H 0.269257 0.861461 0.681459 0.068 Uiso 1 1 calc R U . . .
C35 C 0.1067(3) 0.8282(3) 0.5456(3) 0.0361(8) Uani 1 1 d . . . . .
C46 C 0.2359(4) 0.9275(3) 0.4985(4) 0.0485(11) Uani 1 1 d . . . . .
Br1A Br -0.09033(16) 1.06742(17) 0.10789(14) 0.0424(3) Uani 0.658(5) 1 d . . P A 1
O5A O 0.0708(6) 0.7698(5) 0.5968(4) 0.0422(14) Uani 0.658(5) 1 d . . P A 1
O6A O 0.3202(4) 0.9369(4) 0.5397(4) 0.0446(12) Uani 0.658(5) 1 d . . P A 1
C36A C 0.0609(6) 0.8882(6) 0.4344(6) 0.0230(15) Uani 0.658(5) 1 d . . P A 1
C37A C -0.0249(4) 0.8710(4) 0.4006(4) 0.0281(12) Uani 0.658(5) 1 d . . P A 1
H37A H -0.053383 0.820271 0.443843 0.034 Uiso 0.658(5) 1 calc R U P A 1
C38A C -0.0709(19) 0.925(2) 0.3058(13) 0.034(4) Uani 0.658(5) 1 d . . P A 1
H38A H -0.133570 0.914774 0.285096 0.041 Uiso 0.658(5) 1 calc R U P A 1
C39A C -0.0269(5) 0.9958(5) 0.2392(5) 0.0271(13) Uani 0.658(5) 1 d . . P A 1
C40A C 0.0606(4) 1.0186(4) 0.2707(4) 0.0248(11) Uani 0.658(5) 1 d . . P A 1
C41A C 0.1063(7) 0.9631(5) 0.3701(4) 0.0217(12) Uani 0.658(5) 1 d . . P A 1
C42A C 0.1946(5) 0.9816(4) 0.4036(4) 0.0257(12) Uani 0.658(5) 1 d . . P A 1
C43A C 0.2378(5) 1.0537(4) 0.3424(4) 0.0320(12) Uani 0.658(5) 1 d . . P A 1
H43A H 0.298152 1.064946 0.366211 0.038 Uiso 0.658(5) 1 calc R U P A 1
C44A C 0.1925(5) 1.1113(4) 0.2439(4) 0.0373(14) Uani 0.658(5) 1 d . . P A 1
H44A H 0.218766 1.163184 0.199508 0.045 Uiso 0.658(5) 1 calc R U P A 1
C45A C 0.1067(15) 1.0861(13) 0.2171(11) 0.040(4) Uani 0.658(5) 1 d . . P A 1
H45A H 0.077015 1.122893 0.150433 0.048 Uiso 0.658(5) 1 calc R U P A 1
Br1B Br -0.0737(3) 1.0975(3) 0.0919(2) 0.0347(5) Uani 0.342(5) 1 d . . P A 2
O5B O 0.0930(10) 0.7551(9) 0.6388(7) 0.032(2) Uani 0.342(5) 1 d . . P A 2
O6B O 0.2931(7) 0.9632(7) 0.4846(7) 0.0346(19) Uani 0.342(5) 1 d . . P A 2
C36B C 0.0424(12) 0.8574(11) 0.4687(10) 0.022(3) Uani 0.342(5) 1 d . . P A 2
C37B C -0.0444(8) 0.8219(8) 0.4655(8) 0.032(2) Uani 0.342(5) 1 d . . P A 2
H37B H -0.058734 0.772801 0.523733 0.038 Uiso 0.342(5) 1 calc R U P A 2
C38B C -0.1110(8) 0.8568(8) 0.3788(7) 0.031(2) Uani 0.342(5) 1 d . . P A 2
H38B H -0.173041 0.834906 0.379469 0.038 Uiso 0.342(5) 1 calc R U P A 2
C39B C -0.086(3) 0.925(3) 0.290(2) 0.019(4) Uani 0.342(5) 1 d . . P A 2
H39B H -0.124357 0.940522 0.228562 0.022 Uiso 0.342(5) 1 calc R U P A 2
C40B C -0.0049(9) 0.9693(9) 0.2915(10) 0.026(2) Uani 0.342(5) 1 d . . P A 2
C41B C 0.0650(11) 0.9306(11) 0.3836(9) 0.018(2) Uani 0.342(5) 1 d . . P A 2
C42B C 0.1497(12) 0.9714(8) 0.3858(8) 0.016(2) Uani 0.342(5) 1 d . U P A 2
C43B C 0.1654(8) 1.0452(8) 0.3045(7) 0.028(2) Uani 0.342(5) 1 d . . P A 2
H43B H 0.224636 1.068366 0.310518 0.034 Uiso 0.342(5) 1 calc R U P A 2
C44B C 0.100(2) 1.097(2) 0.203(2) 0.015(4) Uani 0.342(5) 1 d . U P A 2
H44B H 0.109640 1.150947 0.146955 0.018 Uiso 0.342(5) 1 calc R U P A 2
C45B C 0.0184(9) 1.0442(8) 0.2115(8) 0.027(2) Uani 0.342(5) 1 d . . P A 2
H3O H 0.582390 0.317510 0.983880 0.082(16) Uiso 1 1 d . . . . .
H1O H 0.682590 0.328691 0.618501 0.091(18) Uiso 1 1 d . . . . .

loop_
_atom_site_aniso_label
_atom_site_aniso_U_11
_atom_site_aniso_U_22
_atom_site_aniso_U_33
_atom_site_aniso_U_23
_atom_site_aniso_U_13
_atom_site_aniso_U_12
Co1 0.0237(2) 0.0205(2) 0.01542(19) -0.00599(16) 0.00225(15) -0.00867(17)
Cl1 0.0313(4) 0.0220(4) 0.0314(4) -0.0071(3) 0.0021(3) -0.0059(3)
O1 0.0342(13) 0.0362(13) 0.0181(10) -0.0136(10) 0.0066(9) -0.0179(10)
O2 0.0329(12) 0.0316(12) 0.0148(10) -0.0073(9) 0.0042(9) -0.0165(10)
O3 0.0300(12) 0.0341(12) 0.0121(9) -0.0068(9) 0.0040(8) -0.0158(10)
O4 0.0314(12) 0.0339(12) 0.0160(10) -0.0101(9) 0.0061(9) -0.0161(10)
N1 0.0307(14) 0.0234(13) 0.0168(12) -0.0078(10) 0.0043(10) -0.0103(11)
N2 0.0264(13) 0.0237(13) 0.0159(12) -0.0055(10) 0.0011(10) -0.0098(11)
N3 0.0250(13) 0.0207(13) 0.0135(11) -0.0033(10) 0.0008(10) -0.0074(10)
N4 0.0255(13) 0.0221(13) 0.0155(12) -0.0079(10) 0.0025(10) -0.0067(11)
N5 0.0221(13) 0.0246(13) 0.0167(12) -0.0077(10) 0.0014(10) -0.0099(11)
N6 0.0316(15) 0.0215(13) 0.0255(13) -0.0070(11) -0.0043(11) -0.0047(11)
C1 0.0270(16) 0.0207(15) 0.0231(15) -0.0078(12) -0.0006(12) -0.0084(13)
C2 0.0299(17) 0.0336(18) 0.0221(15) -0.0116(14) 0.0028(13) -0.0162(14)
C3 0.070(3) 0.037(2) 0.047(2) -0.0138(18) -0.018(2) -0.020(2)
C4 0.109(4) 0.063(3) 0.076(3) -0.028(3) -0.027(3) -0.046(3)
C5 0.078(3) 0.090(4) 0.044(2) -0.022(3) -0.012(2) -0.050(3)
C6 0.047(2) 0.075(3) 0.0259(18) -0.0014(19) -0.0061(16) -0.037(2)
C7 0.038(2) 0.043(2) 0.0243(16) -0.0039(15) -0.0005(14) -0.0218(17)
C8 0.0223(15) 0.0196(15) 0.0210(14) -0.0041(12) -0.0006(12) -0.0082(12)
C9 0.0280(16) 0.0224(15) 0.0233(15) -0.0088(13) 0.0038(12) -0.0117(13)
C10 0.0306(17) 0.0261(16) 0.0260(16) -0.0039(13) -0.0007(13) -0.0112(14)
C11 0.0361(19) 0.0298(18) 0.0308(18) -0.0022(15) 0.0062(15) -0.0157(15)
C12 0.0348(19) 0.038(2) 0.0369(19) -0.0157(16) 0.0103(15) -0.0223(16)
C13 0.0302(18) 0.0349(19) 0.0342(18) -0.0125(15) 0.0000(14) -0.0160(15)
C14 0.0313(17) 0.0288(17) 0.0286(17) -0.0081(14) 0.0007(14) -0.0146(14)
C15 0.0202(15) 0.0211(15) 0.0166(14) -0.0046(12) -0.0006(11) -0.0054(12)
C16 0.0242(16) 0.0267(16) 0.0195(14) -0.0045(12) 0.0002(12) -0.0111(13)
C17 0.0250(17) 0.040(2) 0.0265(16) -0.0140(15) 0.0002(13) -0.0104(15)
C18 0.037(2) 0.045(2) 0.0352(19) -0.0229(17) 0.0034(16) -0.0156(17)
C19 0.050(2) 0.055(2) 0.036(2) -0.0148(18) -0.0115(17) -0.026(2)
C20 0.044(2) 0.044(2) 0.059(3) -0.010(2) -0.029(2) -0.0088(19)
C21 0.0297(18) 0.0305(19) 0.048(2) -0.0122(17) -0.0126(16) -0.0042(15)
C22 0.0218(15) 0.0211(15) 0.0155(13) -0.0027(12) 0.0014(11) -0.0061(12)
C23 0.0237(16) 0.0294(17) 0.0167(14) -0.0010(12) -0.0031(12) -0.0116(13)
C24 0.0295(17) 0.0348(18) 0.0238(16) -0.0082(14) 0.0003(13) -0.0151(15)
C25 0.0375(19) 0.041(2) 0.0299(17) -0.0047(15) -0.0008(15) -0.0261(17)
C26 0.0325(19) 0.058(2) 0.0287(18) -0.0045(17) 0.0025(15) -0.0270(18)
C27 0.0239(17) 0.048(2) 0.0264(17) -0.0067(16) -0.0004(13) -0.0120(16)
C28 0.0260(17) 0.0344(18) 0.0239(16) -0.0052(14) 0.0005(13) -0.0099(14)
C29 0.0302(17) 0.0299(17) 0.0184(14) -0.0096(13) 0.0034(13) -0.0088(14)
C30 0.0311(18) 0.0348(19) 0.0223(16) -0.0145(14) 0.0021(13) -0.0060(15)
C31 0.0337(18) 0.0278(17) 0.0265(16) -0.0139(14) -0.0078(14) 0.0005(14)
C32 0.044(2) 0.0281(18) 0.0175(15) -0.0071(13) -0.0050(14) -0.0042(15)
C33 0.0345(17) 0.0246(16) 0.0170(14) -0.0080(12) 0.0016(13) -0.0079(14)
C34 0.067(3) 0.040(2) 0.036(2) -0.0212(18) -0.023(2) 0.016(2)
C35 0.0306(19) 0.0250(18) 0.050(2) -0.0163(17) 0.0075(17) -0.0064(15)
C46 0.046(2) 0.0258(19) 0.073(3) -0.023(2) 0.025(2) -0.0134(18)
Br1A 0.0481(6) 0.0462(8) 0.0292(6) -0.0150(5) -0.0100(4) -0.0103(5)
O5A 0.054(3) 0.032(3) 0.027(3) 0.005(3) 0.004(3) -0.016(2)
O6A 0.042(3) 0.043(3) 0.056(3) -0.021(2) -0.020(2) -0.015(2)
C36A 0.025(3) 0.014(4) 0.022(5) -0.004(3) 0.003(3) -0.002(3)
C37A 0.030(3) 0.020(2) 0.032(3) -0.005(2) 0.009(2) -0.011(2)
C38A 0.037(6) 0.033(5) 0.035(8) -0.017(5) -0.009(4) -0.010(4)
C39A 0.031(3) 0.026(3) 0.021(3) -0.008(3) -0.005(3) -0.005(3)
C40A 0.029(3) 0.019(2) 0.026(3) -0.010(2) 0.001(2) -0.007(2)
C41A 0.024(4) 0.020(3) 0.027(3) -0.013(2) 0.000(3) -0.009(3)
C42A 0.024(3) 0.022(3) 0.033(3) -0.012(2) -0.005(2) -0.006(2)
C43A 0.030(3) 0.027(3) 0.041(3) -0.010(2) 0.001(2) -0.014(2)
C44A 0.047(3) 0.027(3) 0.036(3) -0.004(2) 0.004(3) -0.018(3)
C45A 0.048(6) 0.032(5) 0.020(5) -0.001(4) -0.005(4) -0.001(4)
Br1B 0.0322(9) 0.0355(12) 0.0240(8) -0.0039(8) -0.0045(6) -0.0042(7)
O5B 0.046(6) 0.030(5) 0.014(5) 0.005(4) 0.005(4) -0.019(4)
O6B 0.034(5) 0.049(5) 0.030(4) -0.012(4) -0.010(4) -0.023(4)
C36B 0.029(6) 0.016(6) 0.018(7) 0.000(5) 0.009(5) -0.010(5)
C37B 0.024(5) 0.029(5) 0.039(6) -0.012(5) 0.009(4) -0.008(4)
C38B 0.022(5) 0.032(5) 0.035(6) -0.007(4) 0.001(4) -0.008(4)
C39B 0.023(9) 0.023(7) 0.011(7) -0.012(6) 0.004(7) -0.007(7)
C40B 0.021(5) 0.022(5) 0.029(6) -0.011(5) 0.003(5) 0.000(4)
C41B 0.021(6) 0.012(6) 0.017(6) -0.007(5) -0.001(5) 0.000(5)
C42B 0.017(4) 0.016(3) 0.016(4) -0.005(3) -0.004(3) -0.008(3)
C43B 0.028(5) 0.023(5) 0.034(5) -0.008(4) 0.001(4) -0.011(4)
C44B 0.015(5) 0.019(5) 0.013(5) -0.004(3) 0.000(3) -0.009(4)
C45B 0.028(5) 0.023(5) 0.025(6) -0.007(4) -0.002(5) -0.003(4)

loop_
_atom_type_symbol
_atom_type_description
_atom_type_scat_dispersion_real
_atom_type_scat_dispersion_imag
_atom_type_scat_source
C C 0.0033 0.0016 'International Tables Vol C Tables 4.2.6.8 and 6.1.1.4'
H H 0.0000 0.0000 'International Tables Vol C Tables 4.2.6.8 and 6.1.1.4'
Br Br -0.2901 2.4595 'International Tables Vol C Tables 4.2.6.8 and 6.1.1.4'
Cl Cl 0.1484 0.1585 'International Tables Vol C Tables 4.2.6.8 and 6.1.1.4'
Co Co 0.3494 0.9721 'International Tables Vol C Tables 4.2.6.8 and 6.1.1.4'
N N 0.0061 0.0033 'International Tables Vol C Tables 4.2.6.8 and 6.1.1.4'
O O 0.0106 0.0060 'International Tables Vol C Tables 4.2.6.8 and 6.1.1.4'

loop_
_geom_angle_atom_site_label_1
_geom_angle_atom_site_label_2
_geom_angle_atom_site_label_3
_geom_angle
_geom_angle_site_symmetry_1
_geom_angle_site_symmetry_3
_geom_angle_publ_flag
N1 Co1 Cl1 90.92(8) . . ?
N1 Co1 N2 81.35(11) . . ?
N1 Co1 N3 179.68(11) . . ?
N1 Co1 N4 98.55(11) . . ?
N1 Co1 N5 90.19(10) . . ?
N2 Co1 Cl1 88.92(8) . . ?
N2 Co1 N5 90.61(10) . . ?
N3 Co1 Cl1 88.95(8) . . ?
N3 Co1 N2 98.94(10) . . ?
N3 Co1 N4 81.16(10) . . ?
N3 Co1 N5 89.94(10) . . ?
N4 Co1 Cl1 89.75(8) . . ?
N4 Co1 N2 178.66(11) . . ?
N4 Co1 N5 90.73(10) . . ?
N5 Co1 Cl1 178.71(7) . . ?
N1 O1 H1O 96.12(19) . . ?
N3 O3 H3O 101.78(19) . . ?
O1 N1 Co1 121.70(19) . . ?
C1 N1 Co1 116.7(2) . . ?
C1 N1 O1 121.5(2) . . ?
O2 N2 Co1 121.12(18) . . ?
C8 N2 Co1 116.6(2) . . ?
C8 N2 O2 122.3(2) . . ?
O3 N3 Co1 122.28(18) . . ?
C15 N3 Co1 117.0(2) . . ?
C15 N3 O3 120.7(2) . . ?
O4 N4 Co1 122.02(18) . . ?
C22 N4 Co1 117.2(2) . . ?
C22 N4 O4 120.7(2) . . ?
C29 N5 Co1 120.8(2) . . ?
C33 N5 Co1 121.6(2) . . ?
C33 N5 C29 117.6(3) . . ?
C35 N6 C34 116.9(3) . . ?
C35 N6 C46 125.5(3) . . ?
C46 N6 C34 117.6(4) . . ?
N1 C1 C2 122.2(3) . . ?
N1 C1 C8 113.0(3) . . ?
C8 C1 C2 124.7(3) . . ?
C3 C2 C1 121.1(3) . . ?
C3 C2 C7 120.1(3) . . ?
C7 C2 C1 118.8(3) . . ?
C2 C3 H3A 120.3 . . ?
C2 C3 C4 119.4(4) . . ?
C4 C3 H3A 120.3 . . ?
C3 C4 H4 119.9 . . ?
C5 C4 C3 120.2(4) . . ?
C5 C4 H4 119.9 . . ?
C4 C5 H5 119.8 . . ?
C4 C5 C6 120.4(4) . . ?
C6 C5 H5 119.8 . . ?
C5 C6 H6 120.1 . . ?
C7 C6 C5 119.7(4) . . ?
C7 C6 H6 120.1 . . ?
C2 C7 H7 120.0 . . ?
C6 C7 C2 120.0(4) . . ?
C6 C7 H7 120.0 . . ?
N2 C8 C1 112.1(3) . . ?
N2 C8 C9 123.9(3) . . ?
C1 C8 C9 124.0(3) . . ?
C10 C9 C8 119.7(3) . . ?
C14 C9 C8 121.2(3) . . ?
C14 C9 C10 119.1(3) . . ?
C9 C10 H10 119.7 . . ?
C11 C10 C9 120.6(3) . . ?
C11 C10 H10 119.7 . . ?
C10 C11 H11 120.0 . . ?
C10 C11 C12 120.1(3) . . ?
C12 C11 H11 120.0 . . ?
C11 C12 H12 120.2 . . ?
C13 C12 C11 119.7(3) . . ?
C13 C12 H12 120.2 . . ?
C12 C13 H13 119.7 . . ?
C12 C13 C14 120.6(3) . . ?
C14 C13 H13 119.7 . . ?
C9 C14 C13 119.9(3) . . ?
C9 C14 H14 120.0 . . ?
C13 C14 H14 120.0 . . ?
N3 C15 C16 121.8(3) . . ?
N3 C15 C22 113.1(3) . . ?
C22 C15 C16 125.1(3) . . ?
C17 C16 C15 119.2(3) . . ?
C17 C16 C21 119.4(3) . . ?
C21 C16 C15 121.4(3) . . ?
C16 C17 H17 119.7 . . ?
C16 C17 C18 120.7(3) . . ?
C18 C17 H17 119.7 . . ?
C17 C18 H18 120.2 . . ?
C19 C18 C17 119.6(3) . . ?
C19 C18 H18 120.2 . . ?
C18 C19 H19 119.8 . . ?
C18 C19 C20 120.3(3) . . ?
C20 C19 H19 119.8 . . ?
C19 C20 H20 119.9 . . ?
C19 C20 C21 120.3(3) . . ?
C21 C20 H20 119.9 . . ?
C16 C21 C20 119.7(3) . . ?
C16 C21 H21 120.2 . . ?
C20 C21 H21 120.2 . . ?
N4 C22 C15 111.5(3) . . ?
N4 C22 C23 124.0(3) . . ?
C23 C22 C15 124.5(3) . . ?
C24 C23 C22 120.8(3) . . ?
C28 C23 C22 120.2(3) . . ?
C28 C23 C24 119.0(3) . . ?
C23 C24 H24 119.9 . . ?
C25 C24 C23 120.2(3) . . ?
C25 C24 H24 119.9 . . ?
C24 C25 H25 119.9 . . ?
C24 C25 C26 120.2(3) . . ?
C26 C25 H25 119.9 . . ?
C25 C26 H26 120.1 . . ?
C27 C26 C25 119.8(3) . . ?
C27 C26 H26 120.1 . . ?
C26 C27 H27 119.7 . . ?
C26 C27 C28 120.6(3) . . ?
C28 C27 H27 119.7 . . ?
C23 C28 H28 119.9 . . ?
C27 C28 C23 120.2(3) . . ?
C27 C28 H28 119.9 . . ?
N5 C29 H29 118.7 . . ?
N5 C29 C30 122.7(3) . . ?
C30 C29 H29 118.7 . . ?
C29 C30 H30 120.1 . . ?
C29 C30 C31 119.7(3) . . ?
C31 C30 H30 120.1 . . ?
C30 C31 C32 117.8(3) . . ?
C30 C31 C34 118.6(3) . . ?
C32 C31 C34 123.5(3) . . ?
C31 C32 H32 120.3 . . ?
C33 C32 C31 119.5(3) . . ?
C33 C32 H32 120.3 . . ?
N5 C33 C32 122.7(3) . . ?
N5 C33 H33 118.6 . . ?
C32 C33 H33 118.6 . . ?
N6 C34 C31 114.6(3) . . ?
N6 C34 H34A 108.6 . . ?
N6 C34 H34B 108.6 . . ?
C31 C34 H34A 108.6 . . ?
C31 C34 H34B 108.6 . . ?
H34A C34 H34B 107.6 . . ?
N6 C35 C36A 111.1(4) . . ?
N6 C35 O5B 104.1(5) . . ?
O5A C35 N6 128.2(5) . . ?
O5A C35 C36A 120.7(5) . . ?
C36B C35 N6 134.0(6) . . ?
C36B C35 O5B 121.8(8) . . ?
N6 C46 C42B 103.1(5) . . ?
O6A C46 N6 111.8(4) . . ?
O6A C46 C42A 124.6(5) . . ?
C42A C46 N6 123.6(5) . . ?
O6B C46 N6 148.2(7) . . ?
O6B C46 C42B 108.7(8) . . ?
C37A C36A C35 119.4(7) . . ?
C37A C36A C41A 120.3(7) . . ?
C41A C36A C35 120.3(5) . . ?
C36A C37A H37A 119.4 . . ?
C36A C37A C38A 121.3(11) . . ?
C38A C37A H37A 119.4 . . ?
C37A C38A H38A 119.7 . . ?
C37A C38A C39A 120.6(15) . . ?
C39A C38A H38A 119.7 . . ?
C38A C39A Br1A 119.7(8) . . ?
C38A C39A C40A 120.5(9) . . ?
C40A C39A Br1A 119.8(5) . . ?
C39A C40A C41A 118.2(6) . . ?
C45A C40A C39A 126.8(9) . . ?
C45A C40A C41A 115.0(9) . . ?
C40A C41A C36A 119.0(7) . . ?
C42A C41A C36A 121.0(6) . . ?
C42A C41A C40A 120.0(7) . . ?
C46 C42A C41A 118.4(5) . . ?
C46 C42A C43A 120.4(6) . . ?
C43A C42A C41A 121.1(6) . . ?
C42A C43A H43A 120.0 . . ?
C42A C43A C44A 120.0(5) . . ?
C44A C43A H43A 120.0 . . ?
C43A C44A H44A 122.7 . . ?
C45A C44A C43A 114.6(7) . . ?
C45A C44A H44A 122.7 . . ?
C40A C45A C44A 129.3(12) . . ?
C40A C45A H45A 115.4 . . ?
C44A C45A H45A 115.4 . . ?
C35 C36B C37B 124.4(11) . . ?
C35 C36B C41B 115.2(11) . . ?
C37B C36B C41B 120.4(14) . . ?
C36B C37B H37B 119.3 . . ?
C36B C37B C38B 121.4(11) . . ?
C38B C37B H37B 119.3 . . ?
C37B C38B H38B 120.0 . . ?
C37B C38B C39B 120.0(17) . . ?
C39B C38B H38B 120.0 . . ?
C38B C39B H39B 120.0 . . ?
C40B C39B C38B 120(2) . . ?
C40B C39B H39B 120.0 . . ?
C39B C40B C41B 118.5(18) . . ?
C45B C40B C39B 124.9(18) . . ?
C45B C40B C41B 116.5(12) . . ?
C36B C41B C40B 119.1(15) . . ?
C36B C41B C42B 121.6(11) . . ?
C42B C41B C40B 119.3(13) . . ?
C41B C42B C46 120.5(8) . . ?
C43B C42B C46 119.4(12) . . ?
C43B C42B C41B 120.1(13) . . ?
C42B C43B H43B 115.9 . . ?
C42B C43B C44B 128.2(13) . . ?
C44B C43B H43B 115.9 . . ?
C43B C44B H44B 127.4 . . ?
C45B C44B C43B 105.2(16) . . ?
C45B C44B H44B 127.4 . . ?
C40B C45B Br1B 117.0(10) . . ?
C40B C45B C44B 130.7(15) . . ?
C44B C45B Br1B 112.2(12) . . ?

loop_
_geom_bond_atom_site_label_1
_geom_bond_atom_site_label_2
_geom_bond_distance
_geom_bond_site_symmetry_2
_geom_bond_publ_flag
Co1 Cl1 2.2270(9) . ?
Co1 N1 1.889(2) . ?
Co1 N2 1.897(3) . ?
Co1 N3 1.890(2) . ?
Co1 N4 1.895(3) . ?
Co1 N5 1.969(2) . ?
O1 N1 1.347(3) . ?
O1 H1O 0.979(2) . ?
O2 N2 1.334(3) . ?
O3 N3 1.348(3) . ?
O3 H3O 0.970(2) . ?
O4 N4 1.347(3) . ?
N1 C1 1.292(4) . ?
N2 C8 1.303(4) . ?
N3 C15 1.293(4) . ?
N4 C22 1.306(4) . ?
N5 C29 1.346(4) . ?
N5 C33 1.342(4) . ?
N6 C34 1.459(4) . ?
N6 C35 1.381(4) . ?
N6 C46 1.399(5) . ?
C1 C2 1.485(4) . ?
C1 C8 1.471(4) . ?
C2 C3 1.380(5) . ?
C2 C7 1.395(5) . ?
C3 H3A 0.9500 . ?
C3 C4 1.393(5) . ?
C4 H4 0.9500 . ?
C4 C5 1.375(7) . ?
C5 H5 0.9500 . ?
C5 C6 1.387(6) . ?
C6 H6 0.9500 . ?
C6 C7 1.378(5) . ?
C7 H7 0.9500 . ?
C8 C9 1.481(4) . ?
C9 C10 1.397(4) . ?
C9 C14 1.387(4) . ?
C10 H10 0.9500 . ?
C10 C11 1.384(4) . ?
C11 H11 0.9500 . ?
C11 C12 1.387(5) . ?
C12 H12 0.9500 . ?
C12 C13 1.378(5) . ?
C13 H13 0.9500 . ?
C13 C14 1.395(4) . ?
C14 H14 0.9500 . ?
C15 C16 1.484(4) . ?
C15 C22 1.476(4) . ?
C16 C17 1.380(4) . ?
C16 C21 1.384(4) . ?
C17 H17 0.9500 . ?
C17 C18 1.384(4) . ?
C18 H18 0.9500 . ?
C18 C19 1.372(5) . ?
C19 H19 0.9500 . ?
C19 C20 1.374(6) . ?
C20 H20 0.9500 . ?
C20 C21 1.386(5) . ?
C21 H21 0.9500 . ?
C22 C23 1.470(4) . ?
C23 C24 1.398(4) . ?
C23 C28 1.394(4) . ?
C24 H24 0.9500 . ?
C24 C25 1.382(4) . ?
C25 H25 0.9500 . ?
C25 C26 1.390(5) . ?
C26 H26 0.9500 . ?
C26 C27 1.375(5) . ?
C27 H27 0.9500 . ?
C27 C28 1.384(5) . ?
C28 H28 0.9500 . ?
C29 H29 0.9500 . ?
C29 C30 1.372(4) . ?
C30 H30 0.9500 . ?
C30 C31 1.382(4) . ?
C31 C32 1.386(4) . ?
C31 C34 1.509(5) . ?
C32 H32 0.9500 . ?
C32 C33 1.376(4) . ?
C33 H33 0.9500 . ?
C34 H34A 0.9900 . ?
C34 H34B 0.9900 . ?
C35 O5A 1.126(7) . ?
C35 C36A 1.572(9) . ?
C35 O5B 1.440(10) . ?
C35 C36B 1.279(15) . ?
C46 O6A 1.334(6) . ?
C46 C42A 1.351(7) . ?
C46 O6B 1.010(8) . ?
C46 C42B 1.814(14) . ?
Br1A C39A 1.888(7) . ?
C36A C37A 1.361(8) . ?
C36A C41A 1.431(9) . ?
C37A H37A 0.9500 . ?
C37A C38A 1.368(19) . ?
C38A H38A 0.9500 . ?
C38A C39A 1.39(2) . ?
C39A C40A 1.414(8) . ?
C40A C41A 1.423(8) . ?
C40A C45A 1.312(16) . ?
C41A C42A 1.399(8) . ?
C42A C43A 1.372(8) . ?
C43A H43A 0.9500 . ?
C43A C44A 1.413(7) . ?
C44A H44A 0.9500 . ?
C44A C45A 1.388(17) . ?
C45A H45A 0.9500 . ?
Br1B C45B 1.914(12) . ?
C36B C37B 1.388(16) . ?
C36B C41B 1.408(15) . ?
C37B H37B 0.9500 . ?
C37B C38B 1.394(14) . ?
C38B H38B 0.9500 . ?
C38B C39B 1.42(4) . ?
C39B H39B 0.9500 . ?
C39B C40B 1.41(4) . ?
C40B C41B 1.472(17) . ?
C40B C45B 1.384(16) . ?
C41B C42B 1.411(16) . ?
C42B C43B 1.345(14) . ?
C43B H43B 0.9500 . ?
C43B C44B 1.54(3) . ?
C44B H44B 0.9500 . ?
C44B C45B 1.47(2) . ?

loop_
_geom_torsion_atom_site_label_1
_geom_torsion_atom_site_label_2
_geom_torsion_atom_site_label_3
_geom_torsion_atom_site_label_4
_geom_torsion
_geom_torsion_site_symmetry_1
_geom_torsion_site_symmetry_2
_geom_torsion_site_symmetry_3
_geom_torsion_site_symmetry_4
_geom_torsion_publ_flag
Co1 N1 C1 C2 175.6(2) . . . . ?
Co1 N1 C1 C8 -4.2(3) . . . . ?
Co1 N2 C8 C1 0.4(3) . . . . ?
Co1 N2 C8 C9 179.3(2) . . . . ?
Co1 N3 C15 C16 179.9(2) . . . . ?
Co1 N3 C15 C22 -1.3(3) . . . . ?
Co1 N4 C22 C15 1.2(3) . . . . ?
Co1 N4 C22 C23 -178.0(2) . . . . ?
Co1 N5 C29 C30 -179.0(2) . . . . ?
Co1 N5 C33 C32 -179.9(3) . . . . ?
Cl1 Co1 N1 O1 -89.6(2) . . . . ?
Cl1 Co1 N1 C1 92.3(2) . . . . ?
Cl1 Co1 N2 O2 87.0(2) . . . . ?
Cl1 Co1 N2 C8 -93.1(2) . . . . ?
Cl1 Co1 N3 O3 -87.3(2) . . . . ?
Cl1 Co1 N3 C15 91.4(2) . . . . ?
Cl1 Co1 N4 O4 90.9(2) . . . . ?
Cl1 Co1 N4 C22 -90.4(2) . . . . ?
O1 N1 C1 C2 -2.5(4) . . . . ?
O1 N1 C1 C8 177.7(2) . . . . ?
O2 N2 C8 C1 -179.7(2) . . . . ?
O2 N2 C8 C9 -0.8(4) . . . . ?
O3 N3 C15 C16 -1.3(4) . . . . ?
O3 N3 C15 C22 177.5(2) . . . . ?
O4 N4 C22 C15 179.8(2) . . . . ?
O4 N4 C22 C23 0.7(4) . . . . ?
N1 Co1 N2 O2 178.0(2) . . . . ?
N1 Co1 N2 C8 -2.0(2) . . . . ?
N1 Co1 N4 O4 0.0(2) . . . . ?
N1 Co1 N4 C22 178.7(2) . . . . ?
N1 C1 C2 C3 114.7(4) . . . . ?
N1 C1 C2 C7 -65.3(4) . . . . ?
N1 C1 C8 N2 2.4(4) . . . . ?
N1 C1 C8 C9 -176.4(3) . . . . ?
N2 Co1 N1 O1 -178.4(2) . . . . ?
N2 Co1 N1 C1 3.5(2) . . . . ?
N2 Co1 N3 O3 1.4(2) . . . . ?
N2 Co1 N3 C15 -179.8(2) . . . . ?
N2 C8 C9 C10 -44.5(4) . . . . ?
N2 C8 C9 C14 135.0(3) . . . . ?
N3 Co1 N2 O2 -1.8(2) . . . . ?
N3 Co1 N2 C8 178.1(2) . . . . ?
N3 Co1 N4 O4 179.9(2) . . . . ?
N3 Co1 N4 C22 -1.5(2) . . . . ?
N3 C15 C16 C17 -74.9(4) . . . . ?
N3 C15 C16 C21 103.1(4) . . . . ?
N3 C15 C22 N4 0.1(4) . . . . ?
N3 C15 C22 C23 179.2(3) . . . . ?
N4 Co1 N1 O1 0.3(2) . . . . ?
N4 Co1 N1 C1 -177.8(2) . . . . ?
N4 Co1 N3 O3 -177.3(2) . . . . ?
N4 Co1 N3 C15 1.5(2) . . . . ?
N4 C22 C23 C24 132.3(3) . . . . ?
N4 C22 C23 C28 -45.4(4) . . . . ?
N5 Co1 N1 O1 91.0(2) . . . . ?
N5 Co1 N1 C1 -87.1(2) . . . . ?
N5 Co1 N2 O2 -91.8(2) . . . . ?
N5 Co1 N2 C8 88.1(2) . . . . ?
N5 Co1 N3 O3 92.0(2) . . . . ?
N5 Co1 N3 C15 -89.2(2) . . . . ?
N5 Co1 N4 O4 -90.3(2) . . . . ?
N5 Co1 N4 C22 88.4(2) . . . . ?
N5 C29 C30 C31 -0.9(5) . . . . ?
N6 C35 C36A C37A -179.3(4) . . . . ?
N6 C35 C36A C41A -1.4(6) . . . . ?
N6 C35 C36B C37B -176.4(7) . . . . ?
N6 C35 C36B C41B 3.6(17) . . . . ?
N6 C46 C42A C41A -2.3(7) . . . . ?
N6 C46 C42A C43A 177.0(4) . . . . ?
N6 C46 C42B C41B -1.3(9) . . . . ?
N6 C46 C42B C43B 177.3(8) . . . . ?
C1 C2 C3 C4 179.1(4) . . . . ?
C1 C2 C7 C6 -178.0(3) . . . . ?
C1 C8 C9 C10 134.2(3) . . . . ?
C1 C8 C9 C14 -46.3(4) . . . . ?
C2 C1 C8 N2 -177.3(3) . . . . ?
C2 C1 C8 C9 3.8(5) . . . . ?
C2 C3 C4 C5 -1.7(8) . . . . ?
C3 C2 C7 C6 1.9(5) . . . . ?
C3 C4 C5 C6 3.2(8) . . . . ?
C4 C5 C6 C7 -2.0(7) . . . . ?
C5 C6 C7 C2 -0.5(6) . . . . ?
C7 C2 C3 C4 -0.8(6) . . . . ?
C8 C1 C2 C3 -65.6(5) . . . . ?
C8 C1 C2 C7 114.4(4) . . . . ?
C8 C9 C10 C11 -178.7(3) . . . . ?
C8 C9 C14 C13 179.3(3) . . . . ?
C9 C10 C11 C12 -0.7(5) . . . . ?
C10 C9 C14 C13 -1.2(5) . . . . ?
C10 C11 C12 C13 -0.9(5) . . . . ?
C11 C12 C13 C14 1.4(5) . . . . ?
C12 C13 C14 C9 -0.3(5) . . . . ?
C14 C9 C10 C11 1.7(5) . . . . ?
C15 C16 C17 C18 178.8(3) . . . . ?
C15 C16 C21 C20 -177.0(3) . . . . ?
C15 C22 C23 C24 -46.8(4) . . . . ?
C15 C22 C23 C28 135.5(3) . . . . ?
C16 C15 C22 N4 178.8(3) . . . . ?
C16 C15 C22 C23 -2.1(5) . . . . ?
C16 C17 C18 C19 -2.3(5) . . . . ?
C17 C16 C21 C20 1.0(5) . . . . ?
C17 C18 C19 C20 2.1(6) . . . . ?
C18 C19 C20 C21 -0.4(7) . . . . ?
C19 C20 C21 C16 -1.2(6) . . . . ?
C21 C16 C17 C18 0.7(5) . . . . ?
C22 C15 C16 C17 106.4(4) . . . . ?
C22 C15 C16 C21 -75.5(4) . . . . ?
C22 C23 C24 C25 -177.2(3) . . . . ?
C22 C23 C28 C27 178.1(3) . . . . ?
C23 C24 C25 C26 -0.9(5) . . . . ?
C24 C23 C28 C27 0.4(5) . . . . ?
C24 C25 C26 C27 0.3(5) . . . . ?
C25 C26 C27 C28 0.6(5) . . . . ?
C26 C27 C28 C23 -0.9(5) . . . . ?
C28 C23 C24 C25 0.5(5) . . . . ?
C29 N5 C33 C32 0.3(5) . . . . ?
C29 C30 C31 C32 -0.2(5) . . . . ?
C29 C30 C31 C34 -178.0(4) . . . . ?
C30 C31 C32 C33 1.2(5) . . . . ?
C30 C31 C34 N6 -156.5(4) . . . . ?
C31 C32 C33 N5 -1.3(5) . . . . ?
C32 C31 C34 N6 25.8(6) . . . . ?
C33 N5 C29 C30 0.8(5) . . . . ?
C34 N6 C35 O5A -4.9(6) . . . . ?
C34 N6 C35 C36A 176.0(3) . . . . ?
C34 N6 C35 O5B -2.5(6) . . . . ?
C34 N6 C35 C36B 173.5(9) . . . . ?
C34 N6 C46 O6A 4.4(5) . . . . ?
C34 N6 C46 C42A -174.0(4) . . . . ?
C34 N6 C46 O6B 6.1(12) . . . . ?
C34 N6 C46 C42B -175.2(4) . . . . ?
C34 C31 C32 C33 178.9(4) . . . . ?
C35 N6 C34 C31 82.9(5) . . . . ?
C35 N6 C46 O6A -178.4(3) . . . . ?
C35 N6 C46 C42A 3.2(6) . . . . ?
C35 N6 C46 O6B -176.7(11) . . . . ?
C35 N6 C46 C42B 2.0(5) . . . . ?
C35 C36A C37A C38A 177.0(11) . . . . ?
C35 C36A C41A C40A -178.1(4) . . . . ?
C35 C36A C41A C42A 2.2(8) . . . . ?
C35 C36B C37B C38B -179.7(10) . . . . ?
C35 C36B C41B C40B -179.7(8) . . . . ?
C35 C36B C41B C42B -2.5(18) . . . . ?
C46 N6 C34 C31 -99.6(4) . . . . ?
C46 N6 C35 O5A 177.9(5) . . . . ?
C46 N6 C35 C36A -1.2(5) . . . . ?
C46 N6 C35 O5B -179.7(5) . . . . ?
C46 N6 C35 C36B -3.7(10) . . . . ?
C46 C42A C43A C44A -178.9(5) . . . . ?
C46 C42B C43B C44B -177.6(15) . . . . ?
Br1A C39A C40A C41A 180.0(4) . . . . ?
Br1A C39A C40A C45A -0.8(12) . . . . ?
O5A C35 C36A C37A 1.5(8) . . . . ?
O5A C35 C36A C41A 179.5(6) . . . . ?
O6A C46 C42A C41A 179.5(4) . . . . ?
O6A C46 C42A C43A -1.2(7) . . . . ?
C36A C37A C38A C39A 3(2) . . . . ?
C36A C41A C42A C46 -0.3(8) . . . . ?
C36A C41A C42A C43A -179.6(5) . . . . ?
C37A C36A C41A C40A -0.2(8) . . . . ?
C37A C36A C41A C42A -179.9(5) . . . . ?
C37A C38A C39A Br1A 178.8(11) . . . . ?
C37A C38A C39A C40A -5(2) . . . . ?
C38A C39A C40A C41A 3.4(13) . . . . ?
C38A C39A C40A C45A -177.4(15) . . . . ?
C39A C40A C41A C36A -1.0(7) . . . . ?
C39A C40A C41A C42A 178.7(5) . . . . ?
C39A C40A C45A C44A -179.8(11) . . . . ?
C40A C41A C42A C46 180.0(4) . . . . ?
C40A C41A C42A C43A 0.7(8) . . . . ?
C41A C36A C37A C38A -0.9(13) . . . . ?
C41A C40A C45A C44A -1(2) . . . . ?
C41A C42A C43A C44A 0.4(8) . . . . ?
C42A C43A C44A C45A -1.4(11) . . . . ?
C43A C44A C45A C40A 2(2) . . . . ?
C45A C40A C41A C36A 179.7(9) . . . . ?
C45A C40A C41A C42A -0.6(11) . . . . ?
O5B C35 C36B C37B -1.0(17) . . . . ?
O5B C35 C36B C41B 179.0(9) . . . . ?
O6B C46 C42B C41B 177.9(9) . . . . ?
O6B C46 C42B C43B -3.4(11) . . . . ?
C36B C37B C38B C39B 4(2) . . . . ?
C36B C41B C42B C46 1.7(15) . . . . ?
C36B C41B C42B C43B -176.9(11) . . . . ?
C37B C36B C41B C40B 0.3(18) . . . . ?
C37B C36B C41B C42B 177.5(10) . . . . ?
C37B C38B C39B C40B -8(4) . . . . ?
C38B C39B C40B C41B 9(3) . . . . ?
C38B C39B C40B C45B -173.9(17) . . . . ?
C39B C40B C41B C36B -5(2) . . . . ?
C39B C40B C41B C42B 177.8(18) . . . . ?
C39B C40B C45B Br1B 4(2) . . . . ?
C39B C40B C45B C44B 180(2) . . . . ?
C40B C41B C42B C46 179.0(7) . . . . ?
C40B C41B C42B C43B 0.4(14) . . . . ?
C41B C36B C37B C38B 0.3(18) . . . . ?
C41B C40B C45B Br1B -178.8(7) . . . . ?
C41B C40B C45B C44B -3(2) . . . . ?
C41B C42B C43B C44B 1(2) . . . . ?
C42B C43B C44B C45B -3(2) . . . . ?
C43B C44B C45B Br1B 179.8(11) . . . . ?
C43B C44B C45B C40B 4(3) . . . . ?
C45B C40B C41B C36B 177.7(10) . . . . ?
C45B C40B C41B C42B 0.4(13) . . . . ?
